data_4317722
loop_
_publ_author_name
'Christina Hauser'
'Eckhard Bill'
'R. H. Holm'

_publ_contact_author
;
        R.H. Holm
        Department of Chemistry and Chemical Biology
        Harvard University
        Cambridge, MA 02138
        USA
;
_publ_contact_author_email holm@chemistry.harvard.edu
_publ_contact_author_fax '+1 (617) 496-9289'
_publ_contact_author_phone '+1 (617) 495-0853'
_publ_section_title
;
 Single- and Double-Cubane Clusters in the Multiple Oxidation States
 [VFe3S4]3+,2+,1+
;
_journal_name_full 'Inorganic Chemistry'
_journal_page_first 1615
_journal_page_last 1624
_journal_paper_doi 10.1021/ic011011b
_journal_volume 41
_journal_year 2002
_chemical_formula_moiety 'C42 H80 B2 Fe6 N12 P4 S8 V2'
_chemical_formula_sum 'C42 H80 B2 Fe6 N12 P4 S8 V2'
_chemical_formula_weight 1592.14
_chemical_name_systematic
;

  ?

;
_space_group_IT_number 14
_symmetry_cell_setting monoclinic
_symmetry_space_group_name_Hall '-P 2yn'
_symmetry_space_group_name_H-M 'P 1 21/n 1'
_atom_sites_solution_hydrogens geom
_atom_sites_solution_primary direct
_atom_sites_solution_secondary difmap
_audit_creation_method SHELXL-97
_cell_angle_alpha 90.00
_cell_angle_beta 112.2380(10)
_cell_angle_gamma 90.00
_cell_formula_units_Z 2
_cell_length_a 11.3645(6)
_cell_length_b 25.1144(14)
_cell_length_c 12.7090(7)
_cell_measurement_temperature 213(2)
_cell_volume 3357.5(3)
_computing_cell_refinement 'SMART, Version 5.618 (Bruker AXS, 2000)'
_computing_data_collection 'SMART, Version 5.618 (Bruker AXS, 2000)'
_computing_data_reduction 'SAINT+, Version 6.02 (Bruker AXS, 1999)'
_computing_molecular_graphics SHELTXTL-97
_computing_publication_material 'SHELXL-97 (Sheldrick, 1997)'
_computing_structure_refinement 'SHELXL-97 (Sheldrick, 1997)'
_computing_structure_solution 'SHELXS-97 (Sheldrick, 1990)'
_diffrn_ambient_temperature 213(2)
_diffrn_measured_fraction_theta_full 1.000
_diffrn_measured_fraction_theta_max 1.000
_diffrn_measurement_device_type 'Bruker SMART CCD area detector system'
_diffrn_measurement_method '\o, 0.3 deg/frame'
_diffrn_radiation_monochromator graphite
_diffrn_radiation_source 'fine-focus sealed tube'
_diffrn_radiation_type MoK\a
_diffrn_radiation_wavelength 0.71073
_diffrn_reflns_av_R_equivalents 0.0452
_diffrn_reflns_av_sigmaI/netI 0.0395
_diffrn_reflns_limit_h_max 12
_diffrn_reflns_limit_h_min -12
_diffrn_reflns_limit_k_max 27
_diffrn_reflns_limit_k_min -26
_diffrn_reflns_limit_l_max 13
_diffrn_reflns_limit_l_min -8
_diffrn_reflns_number 14271
_diffrn_reflns_theta_full 22.50
_diffrn_reflns_theta_max 22.50
_diffrn_reflns_theta_min 1.62
_diffrn_standards_decay_% '< 2'
_exptl_absorpt_coefficient_mu 1.907
_exptl_absorpt_correction_type empirical
_exptl_absorpt_process_details 'performed by SADABS'
_exptl_crystal_colour black
_exptl_crystal_density_diffrn 1.575
_exptl_crystal_density_method 'not measured'
_exptl_crystal_description plate
_exptl_crystal_F_000 1632
_exptl_crystal_size_max 0.4
_exptl_crystal_size_mid 0.2
_exptl_crystal_size_min 0.05
_refine_diff_density_max 0.721
_refine_diff_density_min -0.571
_refine_diff_density_rms 0.089
_refine_ls_extinction_method none
_refine_ls_goodness_of_fit_ref 1.082
_refine_ls_hydrogen_treatment riding
_refine_ls_matrix_type full
_refine_ls_number_parameters 324
_refine_ls_number_reflns 4395
_refine_ls_number_restraints 60
_refine_ls_restrained_S_all 1.082
_refine_ls_R_factor_all 0.0832
_refine_ls_R_factor_gt 0.0556
_refine_ls_shift/su_max 0.000
_refine_ls_shift/su_mean 0.000
_refine_ls_structure_factor_coef Fsqd
_refine_ls_weighting_details 'calc w=1/[\s^2^(Fo^2^)+(0.0621P)^2^+15.5373P] where P=(Fo^2^+2Fc^2^)/3'
_refine_ls_weighting_scheme calc
_refine_ls_wR_factor_gt 0.1366
_refine_ls_wR_factor_ref 0.1621
_reflns_number_gt 3156
_reflns_number_total 4395
_reflns_threshold_expression >2sigma(I)
_cod_data_source_file ic011011b_4.cif
_cod_data_source_block '[5]'
_cod_database_code 4317722

loop_
_symmetry_equiv_pos_as_xyz
'x, y, z'
'-x+1/2, y+1/2, -z+1/2'
'-x, -y, -z'
'x-1/2, -y-1/2, z-1/2'

loop_
_atom_site_label
_atom_site_type_symbol
_atom_site_fract_x
_atom_site_fract_y
_atom_site_fract_z
_atom_site_U_iso_or_equiv
_atom_site_adp_type
_atom_site_occupancy
_atom_site_symmetry_multiplicity
_atom_site_calc_flag
_atom_site_refinement_flags
_atom_site_disorder_assembly
_atom_site_disorder_group
V1 V 0.48076(13) 0.10076(5) 0.25122(10) 0.0448(4) Uani 1 1 d . . .
Fe1 Fe 0.51235(14) 0.02396(4) 0.40999(9) 0.0591(4) Uani 1 1 d . . .
Fe2 Fe 0.53347(14) 0.12352(4) 0.47225(9) 0.0605(4) Uani 1 1 d . A .
Fe3 Fe 0.30808(14) 0.08364(5) 0.34883(10) 0.0589(4) Uani 1 1 d . A .
S1 S 0.6667(2) 0.08043(9) 0.40969(18) 0.0636(7) Uani 1 1 d . . .
S2 S 0.3796(2) 0.16440(8) 0.32850(18) 0.0570(6) Uani 1 1 d . . .
S3 S 0.3544(2) 0.02524(8) 0.23794(17) 0.0547(6) Uani 1 1 d . . .
S4 S 0.4252(3) 0.06114(8) 0.53825(19) 0.0731(8) Uani 1 1 d . . .
N1 N 0.5711(6) 0.0582(2) 0.1528(5) 0.0482(16) Uani 1 1 d . . .
N2 N 0.5820(7) 0.1678(3) 0.2118(6) 0.063(2) Uani 1 1 d . . .
N3 N 0.3441(7) 0.1218(2) 0.0812(5) 0.0544(18) Uani 1 1 d . . .
N4 N 0.5780(7) 0.0787(3) 0.0553(6) 0.0556(18) Uani 1 1 d . . .
N5 N 0.5867(8) 0.1738(3) 0.1065(7) 0.074(2) Uani 1 1 d . . .
N6 N 0.3831(8) 0.1331(3) -0.0061(6) 0.064(2) Uani 1 1 d . . .
P1 P 0.6491(3) 0.17626(11) 0.6324(2) 0.0789(8) Uani 1 1 d . . .
P2 P 0.0995(3) 0.07388(13) 0.3402(3) 0.0984(10) Uani 1 1 d . . .
B1 B 0.5222(13) 0.1331(4) 0.0138(9) 0.070(3) Uani 1 1 d . . .
H1B H 0.5345 0.1425 -0.0562 0.083 Uiso 1 1 calc R . .
C1 C 0.6270(8) 0.0115(3) 0.1680(8) 0.060(2) Uani 1 1 d U . .
H1A H 0.6360 -0.0113 0.2282 0.071 Uiso 1 1 calc R . .
C2 C 0.6712(8) 0.0006(4) 0.0810(8) 0.0635(19) Uani 1 1 d U . .
H2A H 0.7133 -0.0297 0.0719 0.076 Uiso 1 1 calc R . .
C3 C 0.6389(8) 0.0441(4) 0.0133(8) 0.063(2) Uani 1 1 d U . .
H3A H 0.6561 0.0492 -0.0519 0.076 Uiso 1 1 calc R . .
C4 C 0.6447(13) 0.2084(4) 0.2740(11) 0.106(3) Uani 1 1 d U . .
H4A H 0.6555 0.2145 0.3493 0.127 Uiso 1 1 calc R . .
C5 C 0.6906(13) 0.2397(4) 0.2121(11) 0.112(3) Uani 1 1 d U . .
H5A H 0.7376 0.2708 0.2366 0.135 Uiso 1 1 calc R . .
C6 C 0.6555(13) 0.2174(4) 0.1080(11) 0.109(3) Uani 1 1 d U . .
H6A H 0.6755 0.2300 0.0480 0.130 Uiso 1 1 calc R . .
C7 C 0.2188(11) 0.1251(4) 0.0380(8) 0.082(3) Uani 1 1 d U . .
H7A H 0.1660 0.1195 0.0777 0.098 Uiso 1 1 calc R . .
C8 C 0.1781(11) 0.1386(4) -0.0782(8) 0.089(2) Uani 1 1 d U . .
H8A H 0.0949 0.1437 -0.1291 0.107 Uiso 1 1 calc R . .
C9 C 0.2822(11) 0.1423(4) -0.0996(9) 0.087(3) Uani 1 1 d U . .
H9A H 0.2847 0.1503 -0.1702 0.105 Uiso 1 1 calc R . .
C10X C 0.100(4) 0.0649(15) 0.489(3) 0.172(8) Uiso 0.50 1 d PU A 1
H10A H 0.0164 0.0541 0.4855 0.206 Uiso 0.50 1 calc PR A 1
H10B H 0.1614 0.0381 0.5306 0.206 Uiso 0.50 1 calc PR A 1
C10Y C 0.036(3) 0.1317(14) 0.402(3) 0.163(7) Uiso 0.50 1 d PU A 2
H10C H 0.0504 0.1661 0.3745 0.196 Uiso 0.50 1 calc PR A 2
H10D H -0.0536 0.1276 0.3889 0.196 Uiso 0.50 1 calc PR A 2
C11 C 0.1364(19) 0.1205(8) 0.5467(17) 0.188(7) Uiso 1 1 d U . .
H11A H 0.1392 0.1190 0.6231 0.282 Uiso 1 1 d R A .
H11B H 0.2176 0.1317 0.5477 0.282 Uiso 1 1 d R . .
H11C H 0.0724 0.1454 0.5034 0.282 Uiso 1 1 d R . .
C12X C -0.001(3) 0.1222(14) 0.272(3) 0.155(7) Uiso 0.50 1 d PU A 1
H12A H 0.0306 0.1556 0.3106 0.186 Uiso 0.50 1 calc PR A 1
H12D H -0.0021 0.1250 0.1958 0.186 Uiso 0.50 1 calc PR A 1
C12Y C -0.045(3) 0.0951(14) 0.171(3) 0.155(7) Uiso 0.50 1 d PU A 2
H12B H -0.1303 0.0948 0.1720 0.187 Uiso 0.50 1 calc PR A 2
H12C H -0.0282 0.1297 0.1462 0.187 Uiso 0.50 1 calc PR A 2
C13X C -0.118(3) 0.1156(13) 0.265(3) 0.153(9) Uiso 0.50 1 d PU A 1
H13A H -0.1689 0.1451 0.2256 0.230 Uiso 0.50 1 calc PR A 1
H13B H -0.1186 0.1135 0.3406 0.230 Uiso 0.50 1 calc PR A 1
H13C H -0.1515 0.0832 0.2252 0.230 Uiso 0.50 1 calc PR A 1
C13Y C -0.025(3) 0.0464(14) 0.092(3) 0.156(8) Uiso 0.50 1 d PU A 2
H13D H -0.0832 0.0509 0.0148 0.235 Uiso 0.50 1 calc PR A 2
H13E H -0.0403 0.0127 0.1202 0.235 Uiso 0.50 1 calc PR A 2
H13F H 0.0608 0.0473 0.0947 0.235 Uiso 0.50 1 calc PR A 2
C14X C 0.034(4) 0.0063(14) 0.282(3) 0.138(7) Uiso 0.50 1 d PU A 1
H14A H 0.0900 -0.0210 0.3288 0.165 Uiso 0.50 1 calc PR A 1
H14B H -0.0486 0.0019 0.2856 0.165 Uiso 0.50 1 calc PR A 1
C14Y C 0.035(3) 0.0148(13) 0.367(3) 0.139(7) Uiso 0.50 1 d PU A 2
H14C H 0.0693 0.0081 0.4481 0.166 Uiso 0.50 1 calc PR A 2
H14D H -0.0560 0.0186 0.3422 0.166 Uiso 0.50 1 calc PR A 2
C15X C 0.023(3) -0.0007(14) 0.164(3) 0.150(7) Uiso 0.50 1 d PU A 1
H15A H -0.0094 -0.0356 0.1378 0.226 Uiso 0.50 1 calc PR A 1
H15B H 0.1056 0.0032 0.1597 0.226 Uiso 0.50 1 calc PR A 1
H15C H -0.0334 0.0256 0.1165 0.226 Uiso 0.50 1 calc PR A 1
C15Y C 0.060(3) -0.0247(13) 0.317(3) 0.140(8) Uiso 0.50 1 d PU A 2
H15D H 0.0220 -0.0561 0.3330 0.210 Uiso 0.50 1 calc PR A 2
H15E H 0.1502 -0.0294 0.3426 0.210 Uiso 0.50 1 calc PR A 2
H15F H 0.0258 -0.0184 0.2361 0.210 Uiso 0.50 1 calc PR A 2
C16X C 0.795(3) 0.2107(12) 0.636(3) 0.113(6) Uiso 0.50 1 d PU B 1
H16A H 0.7709 0.2382 0.5787 0.136 Uiso 0.50 1 calc PR B 1
H16B H 0.8341 0.2281 0.7096 0.136 Uiso 0.50 1 calc PR B 1
C16Y C 0.736(3) 0.2298(11) 0.607(3) 0.111(6) Uiso 0.50 1 d PU B 2
H16C H 0.6776 0.2510 0.5453 0.133 Uiso 0.50 1 calc PR B 2
H16D H 0.7652 0.2521 0.6742 0.133 Uiso 0.50 1 calc PR B 2
C17X C 0.881(3) 0.1806(12) 0.621(2) 0.120(7) Uiso 0.50 1 d PU B 1
H17A H 0.9519 0.2023 0.6230 0.180 Uiso 0.50 1 calc PR B 1
H17B H 0.8450 0.1634 0.5481 0.180 Uiso 0.50 1 calc PR B 1
H17C H 0.9100 0.1542 0.6796 0.180 Uiso 0.50 1 calc PR B 1
C17Y C 0.857(3) 0.2153(12) 0.575(2) 0.120(6) Uiso 0.50 1 d PU B 2
H17D H 0.8952 0.2475 0.5628 0.180 Uiso 0.50 1 calc PR B 2
H17E H 0.8297 0.1940 0.5076 0.180 Uiso 0.50 1 calc PR B 2
H17F H 0.9178 0.1957 0.6368 0.180 Uiso 0.50 1 calc PR B 2
C18X C 0.569(4) 0.2214(18) 0.685(4) 0.164(7) Uiso 0.50 1 d PU B 1
H18A H 0.5347 0.2018 0.7325 0.196 Uiso 0.50 1 calc PR B 1
H18B H 0.6310 0.2462 0.7334 0.196 Uiso 0.50 1 calc PR B 1
C18Y C 0.524(4) 0.2088(18) 0.694(4) 0.162(7) Uiso 0.50 1 d PU B 2
H18C H 0.4583 0.1837 0.6932 0.194 Uiso 0.50 1 calc PR B 2
H18D H 0.5658 0.2229 0.7705 0.194 Uiso 0.50 1 calc PR B 2
C19 C 0.4748(18) 0.2498(7) 0.6123(15) 0.173(6) Uiso 1 1 d U . .
H19A H 0.4316 0.2722 0.6473 0.260 Uiso 1 1 d R B .
H19B H 0.5179 0.2714 0.5759 0.260 Uiso 1 1 d R . .
H19C H 0.4140 0.2274 0.5568 0.260 Uiso 1 1 d R . .
C20X C 0.750(3) 0.1393(12) 0.752(3) 0.109(5) Uiso 0.50 1 d PU B 1
H20A H 0.7052 0.1056 0.7439 0.130 Uiso 0.50 1 calc PR B 1
H20D H 0.8228 0.1315 0.7327 0.130 Uiso 0.50 1 calc PR B 1
C20Y C 0.709(3) 0.1305(12) 0.766(3) 0.106(5) Uiso 0.50 1 d PU B 2
H20B H 0.6397 0.1167 0.7846 0.128 Uiso 0.50 1 calc PR B 2
H20C H 0.7604 0.1012 0.7573 0.128 Uiso 0.50 1 calc PR B 2
C21X C 0.804(3) 0.1469(11) 0.872(2) 0.112(6) Uiso 0.50 1 d PU B 1
H21A H 0.8529 0.1160 0.9070 0.168 Uiso 0.50 1 calc PR B 1
H21B H 0.7378 0.1523 0.8999 0.168 Uiso 0.50 1 calc PR B 1
H21C H 0.8587 0.1776 0.8887 0.168 Uiso 0.50 1 calc PR B 1
C21Y C 0.797(3) 0.1755(11) 0.862(2) 0.113(6) Uiso 0.50 1 d PU B 2
H21D H 0.8348 0.1588 0.9348 0.169 Uiso 0.50 1 calc PR B 2
H21E H 0.7428 0.2042 0.8665 0.169 Uiso 0.50 1 calc PR B 2
H21F H 0.8619 0.1893 0.8386 0.169 Uiso 0.50 1 calc PR B 2

loop_
_atom_site_aniso_label
_atom_site_aniso_U_11
_atom_site_aniso_U_22
_atom_site_aniso_U_33
_atom_site_aniso_U_23
_atom_site_aniso_U_13
_atom_site_aniso_U_12
V1 0.0653(9) 0.0338(7) 0.0324(7) 0.0003(6) 0.0151(6) 0.0012(6)
Fe1 0.1100(11) 0.0343(6) 0.0321(6) 0.0023(5) 0.0259(7) 0.0117(6)
Fe2 0.0995(10) 0.0378(6) 0.0360(7) -0.0045(5) 0.0163(7) 0.0098(6)
Fe3 0.0928(10) 0.0429(7) 0.0490(7) -0.0029(6) 0.0359(7) -0.0001(6)
S1 0.0828(17) 0.0494(12) 0.0413(12) -0.0110(10) 0.0040(11) 0.0106(11)
S2 0.0861(17) 0.0371(11) 0.0489(12) 0.0044(9) 0.0268(12) 0.0098(10)
S3 0.0848(16) 0.0404(11) 0.0425(11) -0.0053(9) 0.0282(11) -0.0074(11)
S4 0.148(2) 0.0374(11) 0.0458(13) 0.0048(10) 0.0500(15) 0.0190(13)
N1 0.059(4) 0.042(4) 0.044(4) -0.008(3) 0.020(3) 0.001(3)
N2 0.090(6) 0.039(4) 0.063(5) -0.011(3) 0.032(4) -0.016(4)
N3 0.078(5) 0.044(4) 0.041(4) 0.011(3) 0.022(4) 0.012(4)
N4 0.070(5) 0.053(4) 0.048(4) -0.011(3) 0.027(4) -0.008(4)
N5 0.116(7) 0.052(4) 0.074(5) -0.007(4) 0.059(5) -0.025(4)
N6 0.088(6) 0.059(4) 0.040(4) 0.013(3) 0.019(4) 0.010(4)
P1 0.102(2) 0.0684(16) 0.0555(15) -0.0264(13) 0.0173(15) 0.0080(15)
P2 0.109(3) 0.084(2) 0.118(3) -0.0256(19) 0.061(2) -0.0252(18)
B1 0.114(10) 0.057(6) 0.049(6) 0.003(5) 0.043(7) -0.011(6)
C1 0.054(4) 0.057(4) 0.060(4) -0.018(4) 0.012(4) -0.005(4)
C2 0.055(4) 0.064(4) 0.067(4) -0.025(3) 0.017(3) -0.005(3)
C3 0.060(4) 0.069(4) 0.064(5) -0.022(4) 0.029(4) -0.014(4)
C4 0.164(8) 0.066(5) 0.122(7) -0.040(5) 0.094(6) -0.049(5)
C5 0.169(7) 0.069(5) 0.131(7) -0.037(5) 0.093(6) -0.051(5)
C6 0.169(8) 0.067(5) 0.128(7) -0.031(5) 0.099(6) -0.053(5)
C7 0.082(6) 0.089(5) 0.059(4) 0.010(4) 0.008(4) 0.029(5)
C8 0.091(5) 0.093(5) 0.059(4) 0.014(4) 0.000(4) 0.032(5)
C9 0.098(6) 0.093(5) 0.053(4) 0.016(4) 0.008(5) 0.031(5)

loop_
_atom_type_symbol
_atom_type_description
_atom_type_scat_dispersion_real
_atom_type_scat_dispersion_imag
_atom_type_scat_source
C C 0.0033 0.0016 'International Tables Vol C Tables 4.2.6.8 and 6.1.1.4'
H H 0.0000 0.0000 'International Tables Vol C Tables 4.2.6.8 and 6.1.1.4'
B B 0.0013 0.0007 'International Tables Vol C Tables 4.2.6.8 and 6.1.1.4'
N N 0.0061 0.0033 'International Tables Vol C Tables 4.2.6.8 and 6.1.1.4'
P P 0.1023 0.0942 'International Tables Vol C Tables 4.2.6.8 and 6.1.1.4'
S S 0.1246 0.1234 'International Tables Vol C Tables 4.2.6.8 and 6.1.1.4'
V V 0.3005 0.5294 'International Tables Vol C Tables 4.2.6.8 and 6.1.1.4'
Fe Fe 0.3463 0.8444 'International Tables Vol C Tables 4.2.6.8 and 6.1.1.4'

loop_
_geom_angle_atom_site_label_1
_geom_angle_atom_site_label_2
_geom_angle_atom_site_label_3
_geom_angle
_geom_angle_site_symmetry_1
_geom_angle_site_symmetry_3
_geom_angle_publ_flag
N1 V1 N3 82.2(2) . . ?
N1 V1 N2 81.0(3) . . ?
N3 V1 N2 80.1(3) . . ?
N1 V1 S3 88.34(18) . . ?
N3 V1 S3 86.46(19) . . ?
N2 V1 S3 163.81(19) . . ?
N1 V1 S1 85.38(18) . . ?
N3 V1 S1 164.6(2) . . ?
N2 V1 S1 89.1(2) . . ?
S3 V1 S1 102.27(9) . . ?
N1 V1 S2 166.23(19) . . ?
N3 V1 S2 88.40(19) . . ?
N2 V1 S2 87.5(2) . . ?
S3 V1 S2 101.18(9) . . ?
S1 V1 S2 102.06(9) . . ?
N1 V1 Fe2 137.25(18) . . ?
N3 V1 Fe2 140.17(19) . . ?
N2 V1 Fe2 98.37(18) . . ?
S3 V1 Fe2 97.73(7) . . ?
S1 V1 Fe2 51.93(7) . . ?
S2 V1 Fe2 51.86(6) . . ?
N1 V1 Fe1 96.90(18) . . ?
N3 V1 Fe1 138.41(19) . . ?
N2 V1 Fe1 141.2(2) . . ?
S3 V1 Fe1 52.00(6) . . ?
S1 V1 Fe1 52.24(7) . . ?
S2 V1 Fe1 96.81(7) . . ?
Fe2 V1 Fe1 57.50(4) . . ?
N1 V1 Fe3 139.70(18) . . ?
N3 V1 Fe3 97.1(2) . . ?
N2 V1 Fe3 138.86(19) . . ?
S3 V1 Fe3 51.55(6) . . ?
S1 V1 Fe3 98.27(8) . . ?
S2 V1 Fe3 51.38(6) . . ?
Fe2 V1 Fe3 58.29(5) . . ?
Fe1 V1 Fe3 57.64(5) . . ?
S3 Fe1 S1 108.96(9) . . ?
S3 Fe1 S4 110.06(10) . 3_656 ?
S1 Fe1 S4 115.75(12) . 3_656 ?
S3 Fe1 S4 105.87(10) . . ?
S1 Fe1 S4 106.14(10) . . ?
S4 Fe1 S4 109.54(8) 3_656 . ?
S3 Fe1 Fe2 103.29(7) . . ?
S1 Fe1 Fe2 54.21(7) . . ?
S4 Fe1 Fe2 146.38(9) 3_656 . ?
S4 Fe1 Fe2 55.48(7) . . ?
S3 Fe1 Fe3 53.90(7) . . ?
S1 Fe1 Fe3 103.99(7) . . ?
S4 Fe1 Fe3 140.26(10) 3_656 . ?
S4 Fe1 Fe3 55.31(7) . . ?
Fe2 Fe1 Fe3 60.73(5) . . ?
S3 Fe1 Fe1 122.17(10) . 3_656 ?
S1 Fe1 Fe1 127.84(9) . 3_656 ?
S4 Fe1 Fe1 56.93(7) 3_656 3_656 ?
S4 Fe1 Fe1 52.61(6) . 3_656 ?
Fe2 Fe1 Fe1 101.43(6) . 3_656 ?
Fe3 Fe1 Fe1 98.17(7) . 3_656 ?
S3 Fe1 V1 55.50(6) . . ?
S1 Fe1 V1 55.70(7) . . ?
S4 Fe1 V1 145.41(8) 3_656 . ?
S4 Fe1 V1 104.86(7) . . ?
Fe2 Fe1 V1 61.00(4) . . ?
Fe3 Fe1 V1 61.34(5) . . ?
Fe1 Fe1 V1 157.24(8) 3_656 . ?
S1 Fe2 S2 110.84(9) . . ?
S1 Fe2 S4 108.82(9) . . ?
S2 Fe2 S4 104.20(11) . . ?
S1 Fe2 P1 110.27(11) . . ?
S2 Fe2 P1 116.89(10) . . ?
S4 Fe2 P1 105.25(11) . . ?
S1 Fe2 Fe1 54.90(7) . . ?
S2 Fe2 Fe1 103.77(7) . . ?
S4 Fe2 Fe1 57.65(6) . . ?
P1 Fe2 Fe1 139.08(9) . . ?
S1 Fe2 Fe3 103.88(8) . . ?
S2 Fe2 Fe3 53.72(7) . . ?
S4 Fe2 Fe3 55.58(8) . . ?
P1 Fe2 Fe3 145.14(10) . . ?
Fe1 Fe2 Fe3 59.93(5) . . ?
S1 Fe2 V1 56.07(7) . . ?
S2 Fe2 V1 56.80(6) . . ?
S4 Fe2 V1 106.97(8) . . ?
P1 Fe2 V1 147.67(10) . . ?
Fe1 Fe2 V1 61.50(4) . . ?
Fe3 Fe2 V1 61.26(5) . . ?
S3 Fe3 S2 109.90(9) . . ?
S3 Fe3 S4 108.25(9) . . ?
S2 Fe3 S4 104.36(10) . . ?
S3 Fe3 P2 112.21(11) . . ?
S2 Fe3 P2 119.65(12) . . ?
S4 Fe3 P2 101.23(13) . . ?
S3 Fe3 Fe1 54.36(7) . . ?
S2 Fe3 Fe1 103.48(8) . . ?
S4 Fe3 Fe1 57.39(7) . . ?
P2 Fe3 Fe1 136.09(11) . . ?
S3 Fe3 Fe2 102.51(8) . . ?
S2 Fe3 Fe2 53.97(7) . . ?
S4 Fe3 Fe2 55.52(8) . . ?
P2 Fe3 Fe2 143.45(10) . . ?
Fe1 Fe3 Fe2 59.34(5) . . ?
S3 Fe3 V1 55.46(7) . . ?
S2 Fe3 V1 56.51(7) . . ?
S4 Fe3 V1 106.24(9) . . ?
P2 Fe3 V1 152.30(11) . . ?
Fe1 Fe3 V1 61.02(5) . . ?
Fe2 Fe3 V1 60.45(5) . . ?
Fe2 S1 Fe1 70.89(9) . . ?
Fe2 S1 V1 71.99(8) . . ?
Fe1 S1 V1 72.05(8) . . ?
Fe3 S2 Fe2 72.31(8) . . ?
Fe3 S2 V1 72.11(7) . . ?
Fe2 S2 V1 71.34(7) . . ?
Fe3 S3 Fe1 71.75(8) . . ?
Fe3 S3 V1 72.99(7) . . ?
Fe1 S3 V1 72.50(8) . . ?
Fe1 S4 Fe2 125.90(14) 3_656 . ?
Fe1 S4 Fe3 121.33(10) 3_656 . ?
Fe2 S4 Fe3 68.90(7) . . ?
Fe1 S4 Fe1 70.46(8) 3_656 . ?
Fe2 S4 Fe1 66.87(8) . . ?
Fe3 S4 Fe1 67.30(7) . . ?
C1 N1 N4 106.1(7) . . ?
C1 N1 V1 131.4(6) . . ?
N4 N1 V1 122.4(5) . . ?
C4 N2 N5 106.8(8) . . ?
C4 N2 V1 131.6(7) . . ?
N5 N2 V1 121.6(5) . . ?
C7 N3 N6 106.1(7) . . ?
C7 N3 V1 132.4(6) . . ?
N6 N3 V1 121.4(6) . . ?
C3 N4 N1 109.3(7) . . ?
C3 N4 B1 131.1(8) . . ?
N1 N4 B1 119.6(7) . . ?
C6 N5 N2 108.3(8) . . ?
C6 N5 B1 131.9(9) . . ?
N2 N5 B1 119.8(7) . . ?
C9 N6 N3 109.1(9) . . ?
C9 N6 B1 130.6(9) . . ?
N3 N6 B1 120.3(7) . . ?
C18X P1 C16Y 89.1(16) . . ?
C18X P1 C20X 106.0(18) . . ?
C16Y P1 C20X 109.3(13) . . ?
C18X P1 C16X 106.3(17) . . ?
C16Y P1 C16X 25.3(11) . . ?
C20X P1 C16X 86.6(13) . . ?
C18X P1 C20Y 96.5(17) . . ?
C16Y P1 C20Y 125.0(13) . . ?
C20X P1 C20Y 17.7(14) . . ?
C16X P1 C20Y 103.7(13) . . ?
C18X P1 C18Y 18(2) . . ?
C16Y P1 C18Y 106.6(15) . . ?
C20X P1 C18Y 101.4(16) . . ?
C16X P1 C18Y 123.5(16) . . ?
C20Y P1 C18Y 88.0(15) . . ?
C18X P1 Fe2 119.5(15) . . ?
C16Y P1 Fe2 115.7(10) . . ?
C20X P1 Fe2 114.2(10) . . ?
C16X P1 Fe2 118.9(10) . . ?
C20Y P1 Fe2 108.4(9) . . ?
C18Y P1 Fe2 108.3(13) . . ?
C12X P2 C14Y 117.8(17) . . ?
C12X P2 C14X 111.1(17) . . ?
C14Y P2 C14X 34.9(13) . . ?
C12X P2 C10X 110.1(18) . . ?
C14Y P2 C10X 63.2(15) . . ?
C14X P2 C10X 97.9(16) . . ?
C12X P2 C10Y 51.0(15) . . ?
C14Y P2 C10Y 108.4(16) . . ?
C14X P2 C10Y 133.6(17) . . ?
C10X P2 C10Y 62.7(15) . . ?
C12X P2 C12Y 38.0(15) . . ?
C14Y P2 C12Y 100.5(15) . . ?
C14X P2 C12Y 78.4(14) . . ?
C10X P2 C12Y 135.3(15) . . ?
C10Y P2 C12Y 87.6(14) . . ?
C12X P2 Fe3 115.6(12) . . ?
C14Y P2 Fe3 124.7(11) . . ?
C14X P2 Fe3 110.5(12) . . ?
C10X P2 Fe3 110.2(12) . . ?
C10Y P2 Fe3 115.7(11) . . ?
C12Y P2 Fe3 112.7(10) . . ?
N6 B1 N4 109.5(8) . . ?
N6 B1 N5 107.4(8) . . ?
N4 B1 N5 108.7(8) . . ?
N1 C1 C2 110.8(8) . . ?
C3 C2 C1 104.6(8) . . ?
N4 C3 C2 109.1(8) . . ?
N2 C4 C5 109.9(10) . . ?
C4 C5 C6 107.0(10) . . ?
N5 C6 C5 107.9(10) . . ?
N3 C7 C8 109.0(10) . . ?
C9 C8 C7 105.6(10) . . ?
C8 C9 N6 110.1(10) . . ?
C11 C10X P2 105(2) . . ?
C11 C10Y P2 96.3(18) . . ?
C10X C11 C10Y 72.7(19) . . ?
C13X C12X P2 115(3) . . ?
C13Y C12Y P2 101(2) . . ?
C15X C14X P2 112(3) . . ?
C15Y C14Y P2 112(3) . . ?
C17X C16X P1 116(2) . . ?
C17Y C16Y P1 117(2) . . ?
C19 C18X P1 119(3) . . ?
C19 C18Y P1 98(2) . . ?
C18X C19 C18Y 27(3) . . ?
C21X C20X P1 136(2) . . ?
C21Y C20Y P1 98.6(17) . . ?

loop_
_geom_bond_atom_site_label_1
_geom_bond_atom_site_label_2
_geom_bond_distance
_geom_bond_site_symmetry_2
_geom_bond_publ_flag
V1 N1 2.175(6) . ?
V1 N3 2.196(7) . ?
V1 N2 2.203(7) . ?
V1 S3 2.346(2) . ?
V1 S1 2.358(3) . ?
V1 S2 2.387(2) . ?
V1 Fe2 2.7024(16) . ?
V1 Fe1 2.7153(16) . ?
V1 Fe3 2.7236(19) . ?
Fe1 S3 2.244(3) . ?
Fe1 S1 2.257(3) . ?
Fe1 S4 2.270(2) 3_656 ?
Fe1 S4 2.394(3) . ?
Fe1 Fe2 2.6060(15) . ?
Fe1 Fe3 2.6218(19) . ?
Fe1 Fe1 2.692(2) 3_656 ?
Fe2 S1 2.237(3) . ?
Fe2 S2 2.243(2) . ?
Fe2 S4 2.335(3) . ?
Fe2 P1 2.366(3) . ?
Fe2 Fe3 2.6426(19) . ?
Fe3 S3 2.231(2) . ?
Fe3 S2 2.236(2) . ?
Fe3 S4 2.337(3) . ?
Fe3 P2 2.344(4) . ?
S4 Fe1 2.270(2) 3_656 ?
N1 C1 1.314(10) . ?
N1 N4 1.372(9) . ?
N2 C4 1.320(12) . ?
N2 N5 1.367(9) . ?
N3 C7 1.320(12) . ?
N3 N6 1.371(9) . ?
N4 C3 1.342(10) . ?
N4 B1 1.514(13) . ?
N5 C6 1.340(12) . ?
N5 B1 1.522(13) . ?
N6 C9 1.322(11) . ?
N6 B1 1.504(14) . ?
P1 C18X 1.74(4) . ?
P1 C16Y 1.77(3) . ?
P1 C20X 1.78(3) . ?
P1 C16X 1.86(3) . ?
P1 C20Y 1.95(3) . ?
P1 C18Y 2.04(4) . ?
P2 C12X 1.67(3) . ?
P2 C14Y 1.74(3) . ?
P2 C14X 1.89(4) . ?
P2 C10X 1.90(4) . ?
P2 C10Y 1.92(3) . ?
P2 C12Y 2.22(3) . ?
C1 C2 1.403(12) . ?
C2 C3 1.353(13) . ?
C4 C5 1.349(14) . ?
C5 C6 1.351(15) . ?
C7 C8 1.411(13) . ?
C8 C9 1.314(15) . ?
C10X C11 1.56(4) . ?
C10Y C11 1.78(4) . ?
C12X C13X 1.31(4) . ?
C12Y C13Y 1.66(4) . ?
C14X C15X 1.47(4) . ?
C14Y C15Y 1.26(4) . ?
C16X C17X 1.31(3) . ?
C16Y C17Y 1.61(4) . ?
C18X C19 1.32(4) . ?
C18Y C19 1.42(4) . ?
C20X C21X 1.42(4) . ?
C20Y C21Y 1.68(4) . ?

loop_
_geom_torsion_atom_site_label_1
_geom_torsion_atom_site_label_2
_geom_torsion_atom_site_label_3
_geom_torsion_atom_site_label_4
_geom_torsion
_geom_torsion_site_symmetry_1
_geom_torsion_site_symmetry_2
_geom_torsion_site_symmetry_3
_geom_torsion_site_symmetry_4
_geom_torsion_publ_flag
N1 V1 Fe1 S3 -82.44(19) . . . . ?
N3 V1 Fe1 S3 3.6(3) . . . . ?
N2 V1 Fe1 S3 -166.6(3) . . . . ?
S1 V1 Fe1 S3 -161.12(11) . . . . ?
S2 V1 Fe1 S3 98.88(10) . . . . ?
Fe2 V1 Fe1 S3 134.43(9) . . . . ?
Fe3 V1 Fe1 S3 63.95(8) . . . . ?
N1 V1 Fe1 S1 78.68(19) . . . . ?
N3 V1 Fe1 S1 164.7(3) . . . . ?
N2 V1 Fe1 S1 -5.5(3) . . . . ?
S3 V1 Fe1 S1 161.12(11) . . . . ?
S2 V1 Fe1 S1 -100.00(10) . . . . ?
Fe2 V1 Fe1 S1 -64.45(8) . . . . ?
Fe3 V1 Fe1 S1 -134.93(8) . . . . ?
N1 V1 Fe1 S4 -7.7(3) . . . 3_656 ?
N3 V1 Fe1 S4 78.3(3) . . . 3_656 ?
N2 V1 Fe1 S4 -91.9(4) . . . 3_656 ?
S3 V1 Fe1 S4 74.72(19) . . . 3_656 ?
S1 V1 Fe1 S4 -86.4(2) . . . 3_656 ?
S2 V1 Fe1 S4 173.60(18) . . . 3_656 ?
Fe2 V1 Fe1 S4 -150.85(19) . . . 3_656 ?
Fe3 V1 Fe1 S4 138.67(19) . . . 3_656 ?
N1 V1 Fe1 S4 178.30(19) . . . . ?
N3 V1 Fe1 S4 -95.7(3) . . . . ?
N2 V1 Fe1 S4 94.1(3) . . . . ?
S3 V1 Fe1 S4 -99.26(12) . . . . ?
S1 V1 Fe1 S4 99.62(11) . . . . ?
S2 V1 Fe1 S4 -0.38(11) . . . . ?
Fe2 V1 Fe1 S4 35.17(9) . . . . ?
Fe3 V1 Fe1 S4 -35.30(9) . . . . ?
N1 V1 Fe1 Fe2 143.13(18) . . . . ?
N3 V1 Fe1 Fe2 -130.8(3) . . . . ?
N2 V1 Fe1 Fe2 58.9(3) . . . . ?
S3 V1 Fe1 Fe2 -134.43(9) . . . . ?
S1 V1 Fe1 Fe2 64.45(8) . . . . ?
S2 V1 Fe1 Fe2 -35.55(8) . . . . ?
Fe3 V1 Fe1 Fe2 -70.48(5) . . . . ?
N1 V1 Fe1 Fe3 -146.39(18) . . . . ?
N3 V1 Fe1 Fe3 -60.4(3) . . . . ?
N2 V1 Fe1 Fe3 129.4(3) . . . . ?
S3 V1 Fe1 Fe3 -63.95(8) . . . . ?
S1 V1 Fe1 Fe3 134.93(8) . . . . ?
S2 V1 Fe1 Fe3 34.93(7) . . . . ?
Fe2 V1 Fe1 Fe3 70.48(5) . . . . ?
N1 V1 Fe1 Fe1 -174.2(3) . . . 3_656 ?
N3 V1 Fe1 Fe1 -88.2(4) . . . 3_656 ?
N2 V1 Fe1 Fe1 101.5(4) . . . 3_656 ?
S3 V1 Fe1 Fe1 -91.8(2) . . . 3_656 ?
S1 V1 Fe1 Fe1 107.1(2) . . . 3_656 ?
S2 V1 Fe1 Fe1 7.1(2) . . . 3_656 ?
Fe2 V1 Fe1 Fe1 42.6(2) . . . 3_656 ?
Fe3 V1 Fe1 Fe1 -27.8(2) . . . 3_656 ?
S3 Fe1 Fe2 S1 -103.96(10) . . . . ?
S4 Fe1 Fe2 S1 83.28(19) 3_656 . . . ?
S4 Fe1 Fe2 S1 155.75(12) . . . . ?
Fe3 Fe1 Fe2 S1 -138.22(8) . . . . ?
Fe1 Fe1 Fe2 S1 128.75(11) 3_656 . . . ?
V1 Fe1 Fe2 S1 -66.76(8) . . . . ?
S3 Fe1 Fe2 S2 2.02(11) . . . . ?
S1 Fe1 Fe2 S2 105.99(10) . . . . ?
S4 Fe1 Fe2 S2 -170.74(18) 3_656 . . . ?
S4 Fe1 Fe2 S2 -98.26(12) . . . . ?
Fe3 Fe1 Fe2 S2 -32.24(8) . . . . ?
Fe1 Fe1 Fe2 S2 -125.27(10) 3_656 . . . ?
V1 Fe1 Fe2 S2 39.23(8) . . . . ?
S3 Fe1 Fe2 S4 100.28(11) . . . . ?
S1 Fe1 Fe2 S4 -155.75(12) . . . . ?
S4 Fe1 Fe2 S4 -72.5(2) 3_656 . . . ?
Fe3 Fe1 Fe2 S4 66.02(9) . . . . ?
Fe1 Fe1 Fe2 S4 -27.01(10) 3_656 . . . ?
V1 Fe1 Fe2 S4 137.49(10) . . . . ?
S3 Fe1 Fe2 P1 175.49(16) . . . . ?
S1 Fe1 Fe2 P1 -80.54(17) . . . . ?
S4 Fe1 Fe2 P1 2.7(3) 3_656 . . . ?
S4 Fe1 Fe2 P1 75.21(17) . . . . ?
Fe3 Fe1 Fe2 P1 141.23(16) . . . . ?
Fe1 Fe1 Fe2 P1 48.20(18) 3_656 . . . ?
V1 Fe1 Fe2 P1 -147.30(17) . . . . ?
S3 Fe1 Fe2 Fe3 34.26(8) . . . . ?
S1 Fe1 Fe2 Fe3 138.22(8) . . . . ?
S4 Fe1 Fe2 Fe3 -138.50(18) 3_656 . . . ?
S4 Fe1 Fe2 Fe3 -66.02(9) . . . . ?
Fe1 Fe1 Fe2 Fe3 -93.03(8) 3_656 . . . ?
V1 Fe1 Fe2 Fe3 71.46(5) . . . . ?
S3 Fe1 Fe2 V1 -37.20(8) . . . . ?
S1 Fe1 Fe2 V1 66.76(8) . . . . ?
S4 Fe1 Fe2 V1 150.03(19) 3_656 . . . ?
S4 Fe1 Fe2 V1 -137.49(10) . . . . ?
Fe3 Fe1 Fe2 V1 -71.46(5) . . . . ?
Fe1 Fe1 Fe2 V1 -164.50(9) 3_656 . . . ?
N1 V1 Fe2 S1 3.6(3) . . . . ?
N3 V1 Fe2 S1 -166.7(3) . . . . ?
N2 V1 Fe2 S1 -82.2(2) . . . . ?
S3 V1 Fe2 S1 99.56(11) . . . . ?
S2 V1 Fe2 S1 -162.27(12) . . . . ?
Fe1 V1 Fe2 S1 64.96(9) . . . . ?
Fe3 V1 Fe2 S1 134.32(9) . . . . ?
N1 V1 Fe2 S2 165.9(3) . . . . ?
N3 V1 Fe2 S2 -4.4(3) . . . . ?
N2 V1 Fe2 S2 80.1(2) . . . . ?
S3 V1 Fe2 S2 -98.17(10) . . . . ?
S1 V1 Fe2 S2 162.27(12) . . . . ?
Fe1 V1 Fe2 S2 -132.77(9) . . . . ?
Fe3 V1 Fe2 S2 -63.41(8) . . . . ?
N1 V1 Fe2 S4 -98.0(3) . . . . ?
N3 V1 Fe2 S4 91.7(3) . . . . ?
N2 V1 Fe2 S4 176.2(2) . . . . ?
S3 V1 Fe2 S4 -2.04(11) . . . . ?
S1 V1 Fe2 S4 -101.60(11) . . . . ?
S2 V1 Fe2 S4 96.13(11) . . . . ?
Fe1 V1 Fe2 S4 -36.64(8) . . . . ?
Fe3 V1 Fe2 S4 32.72(8) . . . . ?
N1 V1 Fe2 P1 77.2(3) . . . . ?
N3 V1 Fe2 P1 -93.1(4) . . . . ?
N2 V1 Fe2 P1 -8.6(3) . . . . ?
S3 V1 Fe2 P1 173.17(17) . . . . ?
S1 V1 Fe2 P1 73.61(19) . . . . ?
S2 V1 Fe2 P1 -88.66(18) . . . . ?
Fe1 V1 Fe2 P1 138.57(18) . . . . ?
Fe3 V1 Fe2 P1 -152.07(18) . . . . ?
N1 V1 Fe2 Fe1 -61.4(3) . . . . ?
N3 V1 Fe2 Fe1 128.4(3) . . . . ?
N2 V1 Fe2 Fe1 -147.1(2) . . . . ?
S3 V1 Fe2 Fe1 34.60(8) . . . . ?
S1 V1 Fe2 Fe1 -64.96(9) . . . . ?
S2 V1 Fe2 Fe1 132.77(9) . . . . ?
Fe3 V1 Fe2 Fe1 69.36(5) . . . . ?
N1 V1 Fe2 Fe3 -130.7(3) . . . . ?
N3 V1 Fe2 Fe3 59.0(3) . . . . ?
N2 V1 Fe2 Fe3 143.5(2) . . . . ?
S3 V1 Fe2 Fe3 -34.76(7) . . . . ?
S1 V1 Fe2 Fe3 -134.32(9) . . . . ?
S2 V1 Fe2 Fe3 63.41(8) . . . . ?
Fe1 V1 Fe2 Fe3 -69.36(5) . . . . ?
S1 Fe1 Fe3 S3 103.46(10) . . . . ?
S4 Fe1 Fe3 S3 -77.71(13) 3_656 . . . ?
S4 Fe1 Fe3 S3 -156.40(11) . . . . ?
Fe2 Fe1 Fe3 S3 137.31(9) . . . . ?
Fe1 Fe1 Fe3 S3 -124.12(10) 3_656 . . . ?
V1 Fe1 Fe3 S3 66.40(8) . . . . ?
S3 Fe1 Fe3 S2 -105.00(10) . . . . ?
S1 Fe1 Fe3 S2 -1.54(10) . . . . ?
S4 Fe1 Fe3 S2 177.29(12) 3_656 . . . ?
S4 Fe1 Fe3 S2 98.60(11) . . . . ?
Fe2 Fe1 Fe3 S2 32.31(7) . . . . ?
Fe1 Fe1 Fe3 S2 130.87(8) 3_656 . . . ?
V1 Fe1 Fe3 S2 -38.61(7) . . . . ?
S3 Fe1 Fe3 S4 156.40(11) . . . . ?
S1 Fe1 Fe3 S4 -100.14(11) . . . . ?
S4 Fe1 Fe3 S4 78.69(15) 3_656 . . . ?
Fe2 Fe1 Fe3 S4 -66.29(9) . . . . ?
Fe1 Fe1 Fe3 S4 32.27(9) 3_656 . . . ?
V1 Fe1 Fe3 S4 -137.21(9) . . . . ?
S3 Fe1 Fe3 P2 85.74(16) . . . . ?
S1 Fe1 Fe3 P2 -170.80(15) . . . . ?
S4 Fe1 Fe3 P2 8.0(2) 3_656 . . . ?
S4 Fe1 Fe3 P2 -70.66(16) . . . . ?
Fe2 Fe1 Fe3 P2 -136.95(15) . . . . ?
Fe1 Fe1 Fe3 P2 -38.38(16) 3_656 . . . ?
V1 Fe1 Fe3 P2 152.13(15) . . . . ?
S3 Fe1 Fe3 Fe2 -137.31(9) . . . . ?
S1 Fe1 Fe3 Fe2 -33.84(7) . . . . ?
S4 Fe1 Fe3 Fe2 144.98(12) 3_656 . . . ?
S4 Fe1 Fe3 Fe2 66.29(9) . . . . ?
Fe1 Fe1 Fe3 Fe2 98.57(7) 3_656 . . . ?
V1 Fe1 Fe3 Fe2 -70.91(5) . . . . ?
S3 Fe1 Fe3 V1 -66.40(8) . . . . ?
S1 Fe1 Fe3 V1 37.07(7) . . . . ?
S4 Fe1 Fe3 V1 -144.10(12) 3_656 . . . ?
S4 Fe1 Fe3 V1 137.21(9) . . . . ?
Fe2 Fe1 Fe3 V1 70.91(5) . . . . ?
Fe1 Fe1 Fe3 V1 169.48(8) 3_656 . . . ?
S1 Fe2 Fe3 S3 -0.20(10) . . . . ?
S2 Fe2 Fe3 S3 105.65(10) . . . . ?
S4 Fe2 Fe3 S3 -103.70(10) . . . . ?
P1 Fe2 Fe3 S3 -168.50(16) . . . . ?
Fe1 Fe2 Fe3 S3 -34.36(7) . . . . ?
V1 Fe2 Fe3 S3 37.49(7) . . . . ?
S1 Fe2 Fe3 S2 -105.85(10) . . . . ?
S4 Fe2 Fe3 S2 150.65(11) . . . . ?
P1 Fe2 Fe3 S2 85.85(17) . . . . ?
Fe1 Fe2 Fe3 S2 -140.01(9) . . . . ?
V1 Fe2 Fe3 S2 -68.15(8) . . . . ?
S1 Fe2 Fe3 S4 103.50(10) . . . . ?
S2 Fe2 Fe3 S4 -150.65(11) . . . . ?
P1 Fe2 Fe3 S4 -64.80(17) . . . . ?
Fe1 Fe2 Fe3 S4 69.34(8) . . . . ?
V1 Fe2 Fe3 S4 141.19(8) . . . . ?
S1 Fe2 Fe3 P2 161.51(18) . . . . ?
S2 Fe2 Fe3 P2 -92.64(19) . . . . ?
S4 Fe2 Fe3 P2 58.01(19) . . . . ?
P1 Fe2 Fe3 P2 -6.8(3) . . . . ?
Fe1 Fe2 Fe3 P2 127.35(18) . . . . ?
V1 Fe2 Fe3 P2 -160.80(19) . . . . ?
S1 Fe2 Fe3 Fe1 34.16(7) . . . . ?
S2 Fe2 Fe3 Fe1 140.01(9) . . . . ?
S4 Fe2 Fe3 Fe1 -69.34(8) . . . . ?
P1 Fe2 Fe3 Fe1 -134.14(16) . . . . ?
V1 Fe2 Fe3 Fe1 71.86(5) . . . . ?
S1 Fe2 Fe3 V1 -37.70(8) . . . . ?
S2 Fe2 Fe3 V1 68.15(8) . . . . ?
S4 Fe2 Fe3 V1 -141.19(8) . . . . ?
P1 Fe2 Fe3 V1 154.01(16) . . . . ?
Fe1 Fe2 Fe3 V1 -71.86(5) . . . . ?
N1 V1 Fe3 S3 -6.5(3) . . . . ?
N3 V1 Fe3 S3 79.76(19) . . . . ?
N2 V1 Fe3 S3 162.7(3) . . . . ?
S1 V1 Fe3 S3 -99.14(10) . . . . ?
S2 V1 Fe3 S3 162.00(11) . . . . ?
Fe2 V1 Fe3 S3 -133.83(9) . . . . ?
Fe1 V1 Fe3 S3 -64.69(8) . . . . ?
N1 V1 Fe3 S2 -168.5(3) . . . . ?
N3 V1 Fe3 S2 -82.24(18) . . . . ?
N2 V1 Fe3 S2 0.7(3) . . . . ?
S3 V1 Fe3 S2 -162.00(11) . . . . ?
S1 V1 Fe3 S2 98.86(10) . . . . ?
Fe2 V1 Fe3 S2 64.17(8) . . . . ?
Fe1 V1 Fe3 S2 133.31(9) . . . . ?
N1 V1 Fe3 S4 94.8(3) . . . . ?
N3 V1 Fe3 S4 -178.96(18) . . . . ?
N2 V1 Fe3 S4 -96.0(3) . . . . ?
S3 V1 Fe3 S4 101.28(10) . . . . ?
S1 V1 Fe3 S4 2.14(9) . . . . ?
S2 V1 Fe3 S4 -96.73(10) . . . . ?
Fe2 V1 Fe3 S4 -32.55(7) . . . . ?
Fe1 V1 Fe3 S4 36.59(7) . . . . ?
N1 V1 Fe3 P2 -77.6(3) . . . . ?
N3 V1 Fe3 P2 8.7(3) . . . . ?
N2 V1 Fe3 P2 91.6(4) . . . . ?
S3 V1 Fe3 P2 -71.1(2) . . . . ?
S1 V1 Fe3 P2 -170.2(2) . . . . ?
S2 V1 Fe3 P2 90.9(2) . . . . ?
Fe2 V1 Fe3 P2 155.1(2) . . . . ?
Fe1 V1 Fe3 P2 -135.8(2) . . . . ?
N1 V1 Fe3 Fe1 58.2(3) . . . . ?
N3 V1 Fe3 Fe1 144.45(18) . . . . ?
N2 V1 Fe3 Fe1 -132.6(3) . . . . ?
S3 V1 Fe3 Fe1 64.69(8) . . . . ?
S1 V1 Fe3 Fe1 -34.45(7) . . . . ?
S2 V1 Fe3 Fe1 -133.31(9) . . . . ?
Fe2 V1 Fe3 Fe1 -69.14(5) . . . . ?
N1 V1 Fe3 Fe2 127.3(3) . . . . ?
N3 V1 Fe3 Fe2 -146.41(18) . . . . ?
N2 V1 Fe3 Fe2 -63.4(3) . . . . ?
S3 V1 Fe3 Fe2 133.83(9) . . . . ?
S1 V1 Fe3 Fe2 34.69(7) . . . . ?
S2 V1 Fe3 Fe2 -64.17(8) . . . . ?
Fe1 V1 Fe3 Fe2 69.14(5) . . . . ?
S2 Fe2 S1 Fe1 -92.51(10) . . . . ?
S4 Fe2 S1 Fe1 21.50(10) . . . . ?
P1 Fe2 S1 Fe1 136.47(10) . . . . ?
Fe3 Fe2 S1 Fe1 -36.44(7) . . . . ?
V1 Fe2 S1 Fe1 -76.69(7) . . . . ?
S2 Fe2 S1 V1 -15.83(10) . . . . ?
S4 Fe2 S1 V1 98.19(10) . . . . ?
P1 Fe2 S1 V1 -146.85(10) . . . . ?
Fe1 Fe2 S1 V1 76.69(7) . . . . ?
Fe3 Fe2 S1 V1 40.25(7) . . . . ?
S3 Fe1 S1 Fe2 92.98(9) . . . . ?
S4 Fe1 S1 Fe2 -142.38(9) 3_656 . . . ?
S4 Fe1 S1 Fe2 -20.62(9) . . . . ?
Fe3 Fe1 S1 Fe2 36.79(7) . . . . ?
Fe1 Fe1 S1 Fe2 -75.48(11) 3_656 . . . ?
V1 Fe1 S1 Fe2 76.60(7) . . . . ?
S3 Fe1 S1 V1 16.38(9) . . . . ?
S4 Fe1 S1 V1 141.02(9) 3_656 . . . ?
S4 Fe1 S1 V1 -97.23(9) . . . . ?
Fe2 Fe1 S1 V1 -76.60(7) . . . . ?
Fe3 Fe1 S1 V1 -39.81(7) . . . . ?
Fe1 Fe1 S1 V1 -152.08(10) 3_656 . . . ?
N1 V1 S1 Fe2 -177.54(18) . . . . ?
N3 V1 S1 Fe2 146.2(7) . . . . ?
N2 V1 S1 Fe2 101.40(19) . . . . ?
S3 V1 S1 Fe2 -90.26(9) . . . . ?
S2 V1 S1 Fe2 14.18(9) . . . . ?
Fe1 V1 S1 Fe2 -75.13(8) . . . . ?
Fe3 V1 S1 Fe2 -37.95(7) . . . . ?
N1 V1 S1 Fe1 -102.41(18) . . . . ?
N3 V1 S1 Fe1 -138.7(7) . . . . ?
N2 V1 S1 Fe1 176.54(19) . . . . ?
S3 V1 S1 Fe1 -15.13(9) . . . . ?
S2 V1 S1 Fe1 89.31(8) . . . . ?
Fe2 V1 S1 Fe1 75.13(8) . . . . ?
Fe3 V1 S1 Fe1 37.18(6) . . . . ?
S3 Fe3 S2 Fe2 -91.24(10) . . . . ?
S4 Fe3 S2 Fe2 24.65(10) . . . . ?
P2 Fe3 S2 Fe2 136.80(13) . . . . ?
Fe1 Fe3 S2 Fe2 -34.64(7) . . . . ?
V1 Fe3 S2 Fe2 -75.53(7) . . . . ?
S3 Fe3 S2 V1 -15.71(10) . . . . ?
S4 Fe3 S2 V1 100.18(9) . . . . ?
P2 Fe3 S2 V1 -147.67(13) . . . . ?
Fe1 Fe3 S2 V1 40.89(7) . . . . ?
Fe2 Fe3 S2 V1 75.53(7) . . . . ?
S1 Fe2 S2 Fe3 92.24(10) . . . . ?
S4 Fe2 S2 Fe3 -24.65(9) . . . . ?
P1 Fe2 S2 Fe3 -140.27(12) . . . . ?
Fe1 Fe2 S2 Fe3 34.93(8) . . . . ?
V1 Fe2 S2 Fe3 76.55(7) . . . . ?
S1 Fe2 S2 V1 15.69(10) . . . . ?
S4 Fe2 S2 V1 -101.20(8) . . . . ?
P1 Fe2 S2 V1 143.17(12) . . . . ?
Fe1 Fe2 S2 V1 -41.62(7) . . . . ?
Fe3 Fe2 S2 V1 -76.55(7) . . . . ?
N1 V1 S2 Fe3 147.3(8) . . . . ?
N3 V1 S2 Fe3 100.4(2) . . . . ?
N2 V1 S2 Fe3 -179.5(2) . . . . ?
S3 V1 S2 Fe3 14.28(9) . . . . ?
S1 V1 S2 Fe3 -91.01(9) . . . . ?
Fe2 V1 S2 Fe3 -76.82(7) . . . . ?
Fe1 V1 S2 Fe3 -38.24(7) . . . . ?
N1 V1 S2 Fe2 -135.9(8) . . . . ?
N3 V1 S2 Fe2 177.2(2) . . . . ?
N2 V1 S2 Fe2 -102.7(2) . . . . ?
S3 V1 S2 Fe2 91.10(9) . . . . ?
S1 V1 S2 Fe2 -14.19(10) . . . . ?
Fe1 V1 S2 Fe2 38.57(7) . . . . ?
Fe3 V1 S2 Fe2 76.82(7) . . . . ?
S2 Fe3 S3 Fe1 92.60(10) . . . . ?
S4 Fe3 S3 Fe1 -20.80(11) . . . . ?
P2 Fe3 S3 Fe1 -131.67(12) . . . . ?
Fe2 Fe3 S3 Fe1 36.69(7) . . . . ?
V1 Fe3 S3 Fe1 76.69(7) . . . . ?
S2 Fe3 S3 V1 15.91(10) . . . . ?
S4 Fe3 S3 V1 -97.50(10) . . . . ?
P2 Fe3 S3 V1 151.64(12) . . . . ?
Fe1 Fe3 S3 V1 -76.69(7) . . . . ?
Fe2 Fe3 S3 V1 -40.00(7) . . . . ?
S1 Fe1 S3 Fe3 -93.77(9) . . . . ?
S4 Fe1 S3 Fe3 138.31(10) 3_656 . . . ?
S4 Fe1 S3 Fe3 20.02(9) . . . . ?
Fe2 Fe1 S3 Fe3 -37.43(7) . . . . ?
Fe1 Fe1 S3 Fe3 75.47(10) 3_656 . . . ?
V1 Fe1 S3 Fe3 -77.35(7) . . . . ?
S1 Fe1 S3 V1 -16.42(9) . . . . ?
S4 Fe1 S3 V1 -144.34(10) 3_656 . . . ?
S4 Fe1 S3 V1 97.36(9) . . . . ?
Fe2 Fe1 S3 V1 39.92(7) . . . . ?
Fe3 Fe1 S3 V1 77.35(7) . . . . ?
Fe1 Fe1 S3 V1 152.82(9) 3_656 . . . ?
N1 V1 S3 Fe3 175.78(18) . . . . ?
N3 V1 S3 Fe3 -101.92(19) . . . . ?
N2 V1 S3 Fe3 -135.6(8) . . . . ?
S1 V1 S3 Fe3 90.88(9) . . . . ?
S2 V1 S3 Fe3 -14.25(9) . . . . ?
Fe2 V1 S3 Fe3 38.27(7) . . . . ?
Fe1 V1 S3 Fe3 75.70(7) . . . . ?
N1 V1 S3 Fe1 100.09(18) . . . . ?
N3 V1 S3 Fe1 -177.62(19) . . . . ?
N2 V1 S3 Fe1 148.7(8) . . . . ?
S1 V1 S3 Fe1 15.18(9) . . . . ?
S2 V1 S3 Fe1 -89.95(8) . . . . ?
Fe2 V1 S3 Fe1 -37.43(7) . . . . ?
Fe3 V1 S3 Fe1 -75.70(7) . . . . ?
S1 Fe2 S4 Fe1 19.89(17) . . . 3_656 ?
S2 Fe2 S4 Fe1 138.17(13) . . . 3_656 ?
P1 Fe2 S4 Fe1 -98.29(14) . . . 3_656 ?
Fe1 Fe2 S4 Fe1 40.68(11) . . . 3_656 ?
Fe3 Fe2 S4 Fe1 114.12(14) . . . 3_656 ?
V1 Fe2 S4 Fe1 79.06(14) . . . 3_656 ?
S1 Fe2 S4 Fe3 -94.23(9) . . . . ?
S2 Fe2 S4 Fe3 24.05(8) . . . . ?
P1 Fe2 S4 Fe3 147.59(10) . . . . ?
Fe1 Fe2 S4 Fe3 -73.44(6) . . . . ?
V1 Fe2 S4 Fe3 -35.06(8) . . . . ?
S1 Fe2 S4 Fe1 -20.79(10) . . . . ?
S2 Fe2 S4 Fe1 97.49(9) . . . . ?
P1 Fe2 S4 Fe1 -138.97(10) . . . . ?
Fe3 Fe2 S4 Fe1 73.44(6) . . . . ?
V1 Fe2 S4 Fe1 38.38(8) . . . . ?
S3 Fe3 S4 Fe1 -27.18(18) . . . 3_656 ?
S2 Fe3 S4 Fe1 -144.21(14) . . . 3_656 ?
P2 Fe3 S4 Fe1 90.93(17) . . . 3_656 ?
Fe1 Fe3 S4 Fe1 -47.22(13) . . . 3_656 ?
Fe2 Fe3 S4 Fe1 -120.06(17) . . . 3_656 ?
V1 Fe3 S4 Fe1 -85.46(15) . . . 3_656 ?
S3 Fe3 S4 Fe2 92.88(9) . . . . ?
S2 Fe3 S4 Fe2 -24.15(9) . . . . ?
P2 Fe3 S4 Fe2 -149.01(10) . . . . ?
Fe1 Fe3 S4 Fe2 72.84(7) . . . . ?
V1 Fe3 S4 Fe2 34.60(7) . . . . ?
S3 Fe3 S4 Fe1 20.04(10) . . . . ?
S2 Fe3 S4 Fe1 -96.99(9) . . . . ?
P2 Fe3 S4 Fe1 138.15(10) . . . . ?
Fe2 Fe3 S4 Fe1 -72.84(7) . . . . ?
V1 Fe3 S4 Fe1 -38.24(7) . . . . ?
S3 Fe1 S4 Fe1 118.64(11) . . . 3_656 ?
S1 Fe1 S4 Fe1 -125.64(11) . . . 3_656 ?
S4 Fe1 S4 Fe1 0.0 3_656 . . 3_656 ?
Fe2 Fe1 S4 Fe1 -145.93(12) . . . 3_656 ?
Fe3 Fe1 S4 Fe1 138.30(12) . . . 3_656 ?
V1 Fe1 S4 Fe1 176.38(10) . . . 3_656 ?
S3 Fe1 S4 Fe2 -95.43(9) . . . . ?
S1 Fe1 S4 Fe2 20.29(9) . . . . ?
S4 Fe1 S4 Fe2 145.93(12) 3_656 . . . ?
Fe3 Fe1 S4 Fe2 -75.78(6) . . . . ?
Fe1 Fe1 S4 Fe2 145.93(12) 3_656 . . . ?
V1 Fe1 S4 Fe2 -37.70(8) . . . . ?
S3 Fe1 S4 Fe3 -19.65(9) . . . . ?
S1 Fe1 S4 Fe3 96.07(9) . . . . ?
S4 Fe1 S4 Fe3 -138.30(12) 3_656 . . . ?
Fe2 Fe1 S4 Fe3 75.78(6) . . . . ?
Fe1 Fe1 S4 Fe3 -138.30(12) 3_656 . . . ?
V1 Fe1 S4 Fe3 38.08(8) . . . . ?
N3 V1 N1 C1 -140.3(7) . . . . ?
N2 V1 N1 C1 138.6(7) . . . . ?
S3 V1 N1 C1 -53.7(7) . . . . ?
S1 V1 N1 C1 48.8(7) . . . . ?
S2 V1 N1 C1 172.2(6) . . . . ?
Fe2 V1 N1 C1 46.0(8) . . . . ?
Fe1 V1 N1 C1 -2.3(7) . . . . ?
Fe3 V1 N1 C1 -48.6(8) . . . . ?
N3 V1 N1 N4 39.4(6) . . . . ?
N2 V1 N1 N4 -41.7(6) . . . . ?
S3 V1 N1 N4 126.1(5) . . . . ?
S1 V1 N1 N4 -131.5(6) . . . . ?
S2 V1 N1 N4 -8.0(12) . . . . ?
Fe2 V1 N1 N4 -134.3(5) . . . . ?
Fe1 V1 N1 N4 177.5(5) . . . . ?
Fe3 V1 N1 N4 131.2(5) . . . . ?
N1 V1 N2 C4 -139.5(10) . . . . ?
N3 V1 N2 C4 136.9(11) . . . . ?
S3 V1 N2 C4 171.1(8) . . . . ?
S1 V1 N2 C4 -54.0(10) . . . . ?
S2 V1 N2 C4 48.1(10) . . . . ?
Fe2 V1 N2 C4 -2.8(10) . . . . ?
Fe1 V1 N2 C4 -49.7(11) . . . . ?
Fe3 V1 N2 C4 47.5(11) . . . . ?
N1 V1 N2 N5 41.7(7) . . . . ?
N3 V1 N2 N5 -41.9(7) . . . . ?
S3 V1 N2 N5 -7.8(13) . . . . ?
S1 V1 N2 N5 127.1(7) . . . . ?
S2 V1 N2 N5 -130.8(7) . . . . ?
Fe2 V1 N2 N5 178.4(7) . . . . ?
Fe1 V1 N2 N5 131.5(6) . . . . ?
Fe3 V1 N2 N5 -131.3(6) . . . . ?
N1 V1 N3 C7 139.0(8) . . . . ?
N2 V1 N3 C7 -138.8(8) . . . . ?
S3 V1 N3 C7 50.2(8) . . . . ?
S1 V1 N3 C7 175.6(7) . . . . ?
S2 V1 N3 C7 -51.1(8) . . . . ?
Fe2 V1 N3 C7 -47.6(9) . . . . ?
Fe1 V1 N3 C7 47.4(9) . . . . ?
Fe3 V1 N3 C7 -0.3(8) . . . . ?
N1 V1 N3 N6 -38.6(6) . . . . ?
N2 V1 N3 N6 43.5(6) . . . . ?
S3 V1 N3 N6 -127.4(6) . . . . ?
S1 V1 N3 N6 -2.1(11) . . . . ?
S2 V1 N3 N6 131.2(6) . . . . ?
Fe2 V1 N3 N6 134.7(5) . . . . ?
Fe1 V1 N3 N6 -130.3(5) . . . . ?
Fe3 V1 N3 N6 -178.0(5) . . . . ?
C1 N1 N4 C3 -0.4(8) . . . . ?
V1 N1 N4 C3 179.8(5) . . . . ?
C1 N1 N4 B1 -179.7(8) . . . . ?
V1 N1 N4 B1 0.6(10) . . . . ?
C4 N2 N5 C6 1.6(13) . . . . ?
V1 N2 N5 C6 -179.3(8) . . . . ?
C4 N2 N5 B1 -179.8(10) . . . . ?
V1 N2 N5 B1 -0.7(12) . . . . ?
C7 N3 N6 C9 -0.7(10) . . . . ?
V1 N3 N6 C9 177.5(6) . . . . ?
C7 N3 N6 B1 179.7(8) . . . . ?
V1 N3 N6 B1 -2.0(10) . . . . ?
S1 Fe2 P1 C18X 170.4(16) . . . . ?
S2 Fe2 P1 C18X 42.6(16) . . . . ?
S4 Fe2 P1 C18X -72.4(16) . . . . ?
Fe1 Fe2 P1 C18X -130.3(16) . . . . ?
Fe3 Fe2 P1 C18X -21.7(16) . . . . ?
V1 Fe2 P1 C18X 112.3(16) . . . . ?
S1 Fe2 P1 C16Y 65.7(10) . . . . ?
S2 Fe2 P1 C16Y -62.0(10) . . . . ?
S4 Fe2 P1 C16Y -177.1(10) . . . . ?
Fe1 Fe2 P1 C16Y 125.1(10) . . . . ?
Fe3 Fe2 P1 C16Y -126.4(10) . . . . ?
V1 Fe2 P1 C16Y 7.7(10) . . . . ?
S1 Fe2 P1 C20X -62.6(11) . . . . ?
S2 Fe2 P1 C20X 169.7(11) . . . . ?
S4 Fe2 P1 C20X 54.6(11) . . . . ?
Fe1 Fe2 P1 C20X -3.2(11) . . . . ?
Fe3 Fe2 P1 C20X 105.3(11) . . . . ?
V1 Fe2 P1 C20X -120.6(11) . . . . ?
S1 Fe2 P1 C16X 37.4(11) . . . . ?
S2 Fe2 P1 C16X -90.3(11) . . . . ?
S4 Fe2 P1 C16X 154.6(10) . . . . ?
Fe1 Fe2 P1 C16X 96.8(11) . . . . ?
Fe3 Fe2 P1 C16X -154.7(10) . . . . ?
V1 Fe2 P1 C16X -20.6(11) . . . . ?
S1 Fe2 P1 C20Y -80.5(9) . . . . ?
S2 Fe2 P1 C20Y 151.7(9) . . . . ?
S4 Fe2 P1 C20Y 36.7(9) . . . . ?
Fe1 Fe2 P1 C20Y -21.2(10) . . . . ?
Fe3 Fe2 P1 C20Y 87.3(10) . . . . ?
V1 Fe2 P1 C20Y -138.6(9) . . . . ?
S1 Fe2 P1 C18Y -174.7(13) . . . . ?
S2 Fe2 P1 C18Y 57.6(13) . . . . ?
S4 Fe2 P1 C18Y -57.5(13) . . . . ?
Fe1 Fe2 P1 C18Y -115.3(13) . . . . ?
Fe3 Fe2 P1 C18Y -6.8(13) . . . . ?
V1 Fe2 P1 C18Y 127.3(13) . . . . ?
S3 Fe3 P2 C12X -108.7(16) . . . . ?
S2 Fe3 P2 C12X 22.3(16) . . . . ?
S4 Fe3 P2 C12X 136.1(16) . . . . ?
Fe1 Fe3 P2 C12X -169.8(15) . . . . ?
Fe2 Fe3 P2 C12X 90.6(16) . . . . ?
V1 Fe3 P2 C12X -51.4(16) . . . . ?
S3 Fe3 P2 C14Y 55.0(14) . . . . ?
S2 Fe3 P2 C14Y -174.1(14) . . . . ?
S4 Fe3 P2 C14Y -60.2(14) . . . . ?
Fe1 Fe3 P2 C14Y -6.1(15) . . . . ?
Fe2 Fe3 P2 C14Y -105.7(14) . . . . ?
V1 Fe3 P2 C14Y 112.3(14) . . . . ?
S3 Fe3 P2 C14X 18.7(12) . . . . ?
S2 Fe3 P2 C14X 149.6(12) . . . . ?
S4 Fe3 P2 C14X -96.6(12) . . . . ?
Fe1 Fe3 P2 C14X -42.4(12) . . . . ?
Fe2 Fe3 P2 C14X -142.0(12) . . . . ?
V1 Fe3 P2 C14X 76.0(12) . . . . ?
S3 Fe3 P2 C10X 125.7(12) . . . . ?
S2 Fe3 P2 C10X -103.3(12) . . . . ?
S4 Fe3 P2 C10X 10.5(12) . . . . ?
Fe1 Fe3 P2 C10X 64.6(13) . . . . ?
Fe2 Fe3 P2 C10X -35.0(13) . . . . ?
V1 Fe3 P2 C10X -177.0(12) . . . . ?
S3 Fe3 P2 C10Y -165.7(12) . . . . ?
S2 Fe3 P2 C10Y -34.8(12) . . . . ?
S4 Fe3 P2 C10Y 79.1(12) . . . . ?
Fe1 Fe3 P2 C10Y 133.2(12) . . . . ?
Fe2 Fe3 P2 C10Y 33.6(13) . . . . ?
V1 Fe3 P2 C10Y -108.4(12) . . . . ?
S3 Fe3 P2 C12Y -67.0(10) . . . . ?
S2 Fe3 P2 C12Y 63.9(10) . . . . ?
S4 Fe3 P2 C12Y 177.8(10) . . . . ?
Fe1 Fe3 P2 C12Y -128.1(10) . . . . ?
Fe2 Fe3 P2 C12Y 132.3(10) . . . . ?
V1 Fe3 P2 C12Y -9.7(11) . . . . ?
C9 N6 B1 N4 -120.2(10) . . . . ?
N3 N6 B1 N4 59.3(10) . . . . ?
C9 N6 B1 N5 122.0(10) . . . . ?
N3 N6 B1 N5 -58.6(10) . . . . ?
C3 N4 B1 N6 122.5(9) . . . . ?
N1 N4 B1 N6 -58.5(10) . . . . ?
C3 N4 B1 N5 -120.5(9) . . . . ?
N1 N4 B1 N5 58.5(11) . . . . ?
C6 N5 B1 N6 -121.7(12) . . . . ?
N2 N5 B1 N6 60.2(11) . . . . ?
C6 N5 B1 N4 119.9(12) . . . . ?
N2 N5 B1 N4 -58.2(12) . . . . ?
N4 N1 C1 C2 0.0(9) . . . . ?
V1 N1 C1 C2 179.8(5) . . . . ?
N1 C1 C2 C3 0.4(10) . . . . ?
N1 N4 C3 C2 0.7(9) . . . . ?
B1 N4 C3 C2 179.8(9) . . . . ?
C1 C2 C3 N4 -0.7(10) . . . . ?
N5 N2 C4 C5 -0.8(14) . . . . ?
V1 N2 C4 C5 -179.7(8) . . . . ?
N2 C4 C5 C6 -0.4(17) . . . . ?
N2 N5 C6 C5 -1.9(15) . . . . ?
B1 N5 C6 C5 179.8(12) . . . . ?
C4 C5 C6 N5 1.4(17) . . . . ?
N6 N3 C7 C8 0.1(11) . . . . ?
V1 N3 C7 C8 -177.8(6) . . . . ?
N3 C7 C8 C9 0.5(13) . . . . ?
C7 C8 C9 N6 -0.9(13) . . . . ?
N3 N6 C9 C8 1.1(12) . . . . ?
B1 N6 C9 C8 -179.5(10) . . . . ?
C12X P2 C10X C11 -57(3) . . . . ?
C14Y P2 C10X C11 -169(3) . . . . ?
C14X P2 C10X C11 -173(2) . . . . ?
C10Y P2 C10X C11 -38(2) . . . . ?
C12Y P2 C10X C11 -92(3) . . . . ?
Fe3 P2 C10X C11 71(2) . . . . ?
C12X P2 C10Y C11 -172(3) . . . . ?
C14Y P2 C10Y C11 77(2) . . . . ?
C14X P2 C10Y C11 105(2) . . . . ?
C10X P2 C10Y C11 31.6(17) . . . . ?
C12Y P2 C10Y C11 176.9(18) . . . . ?
Fe3 P2 C10Y C11 -68.9(18) . . . . ?
P2 C10X C11 C10Y 38.1(19) . . . . ?
P2 C10Y C11 C10X -36.5(19) . . . . ?
C14Y P2 C12X C13X 13(4) . . . . ?
C14X P2 C12X C13X 51(4) . . . . ?
C10X P2 C12X C13X -56(4) . . . . ?
C10Y P2 C12X C13X -78(3) . . . . ?
C12Y P2 C12X C13X 84(4) . . . . ?
Fe3 P2 C12X C13X 178(3) . . . . ?
C12X P2 C12Y C13Y 171(4) . . . . ?
C14Y P2 C12Y C13Y -67(2) . . . . ?
C14X P2 C12Y C13Y -40(2) . . . . ?
C10X P2 C12Y C13Y -129(2) . . . . ?
C10Y P2 C12Y C13Y -175(2) . . . . ?
Fe3 P2 C12Y C13Y 68(2) . . . . ?
C12X P2 C14X C15X 66(3) . . . . ?
C14Y P2 C14X C15X 174(5) . . . . ?
C10X P2 C14X C15X -179(3) . . . . ?
C10Y P2 C14X C15X 121(3) . . . . ?
C12Y P2 C14X C15X 46(3) . . . . ?
Fe3 P2 C14X C15X -64(3) . . . . ?
C12X P2 C14Y C15Y 117(3) . . . . ?
C14X P2 C14Y C15Y 29(3) . . . . ?
C10X P2 C14Y C15Y -143(4) . . . . ?
C10Y P2 C14Y C15Y 172(3) . . . . ?
C12Y P2 C14Y C15Y 81(3) . . . . ?
Fe3 P2 C14Y C15Y -47(4) . . . . ?
C18X P1 C16X C17X 168(3) . . . . ?
C16Y P1 C16X C17X -143(6) . . . . ?
C20X P1 C16X C17X 62(3) . . . . ?
C20Y P1 C16X C17X 67(3) . . . . ?
C18Y P1 C16X C17X 163(3) . . . . ?
Fe2 P1 C16X C17X -54(3) . . . . ?
C18X P1 C16Y C17Y 169(3) . . . . ?
C20X P1 C16Y C17Y 62(2) . . . . ?
C16X P1 C16Y C17Y 35(3) . . . . ?
C20Y P1 C16Y C17Y 71(3) . . . . ?
C18Y P1 C16Y C17Y 171(2) . . . . ?
Fe2 P1 C16Y C17Y -69(2) . . . . ?
C16Y P1 C18X C19 79(3) . . . . ?
C20X P1 C18X C19 -171(3) . . . . ?
C16X P1 C18X C19 98(3) . . . . ?
C20Y P1 C18X C19 -156(3) . . . . ?
C18Y P1 C18X C19 -94(9) . . . . ?
Fe2 P1 C18X C19 -41(4) . . . . ?
C18X P1 C18Y C19 55(7) . . . . ?
C16Y P1 C18Y C19 48(3) . . . . ?
C20X P1 C18Y C19 162(2) . . . . ?
C16X P1 C18Y C19 69(3) . . . . ?
C20Y P1 C18Y C19 174(2) . . . . ?
Fe2 P1 C18Y C19 -77(2) . . . . ?
P1 C18X C19 C18Y 108(9) . . . . ?
P1 C18Y C19 C18X -45(6) . . . . ?
C18X P1 C20X C21X -22(4) . . . . ?
C16Y P1 C20X C21X 73(4) . . . . ?
C16X P1 C20X C21X 84(3) . . . . ?
C20Y P1 C20X C21X -81(6) . . . . ?
C18Y P1 C20X C21X -39(4) . . . . ?
Fe2 P1 C20X C21X -156(3) . . . . ?
C18X P1 C20Y C21Y -61(2) . . . . ?
C16Y P1 C20Y C21Y 33(2) . . . . ?
C20X P1 C20Y C21Y 63(5) . . . . ?
C16X P1 C20Y C21Y 48(2) . . . . ?
C18Y P1 C20Y C21Y -76(2) . . . . ?
Fe2 P1 C20Y C21Y 175.1(14) . . . . ?
